data_4347438
loop_
_publ_author_name
'Okano, Yuka'
'Ohara, Hiroki'
'Kobayashi, Atsushi'
'Yoshida, Masaki'
'Kato, Masako'

_publ_section_title
;
 Systematic Introduction of Aromatic Rings to Diphosphine Ligands for
 Emission Color Tuning of Dinuclear Copper(I) Iodide Complexes.
;
_journal_issue 11
_journal_name_full 'Inorganic chemistry'
_journal_page_first 5227
_journal_page_last 5236
_journal_paper_doi 10.1021/acs.inorgchem.6b00161
_journal_volume 55
_journal_year 2016
_chemical_formula_moiety 'C56 H44 Cu2 I2 N4 P4'
_chemical_formula_sum 'C56 H44 Cu2 I2 N4 P4'
_chemical_formula_weight 1277.79
_space_group_crystal_system monoclinic
_space_group_IT_number 14
_space_group_name_Hall '-P 2ybc'
_space_group_name_H-M_alt 'P 1 21/c 1'
_atom_sites_solution_hydrogens geom
_atom_sites_solution_primary direct
_atom_sites_solution_secondary difmap
_cell_angle_alpha 90.0000
_cell_angle_beta 95.1735(12)
_cell_angle_gamma 90.0000
_cell_formula_units_Z 4
_cell_length_a 11.3329(11)
_cell_length_b 19.5774(19)
_cell_length_c 22.879(2)
_cell_measurement_reflns_used 15810
_cell_measurement_temperature 100
_cell_measurement_theta_max 27.50
_cell_measurement_theta_min 3.10
_cell_volume 5055.5(8)
_computing_cell_refinement 'CrystalClear-SM Expert 2.0 r16'
_computing_data_collection 'CrystalClear-SM Expert 2.0 r16 (Rigaku, 2013)'
_computing_data_reduction 'CrystalClear-SM Expert 2.0 r16'
_computing_molecular_graphics 'CrystalStructure 4.1'
_computing_publication_material 'CrystalStructure 4.1 (Rigaku, 2014)'
_computing_structure_refinement 'SHELXL2013 (Sheldrick, 2008)'
_computing_structure_solution 'SIR2011 (Burla, et al., 2012)'
_diffrn_ambient_temperature 100
_diffrn_detector_area_resol_mean 7.314
_diffrn_measured_fraction_theta_full 0.996
_diffrn_measured_fraction_theta_max 0.996
_diffrn_measurement_device_type 'Rigaku Mercury70'
_diffrn_measurement_method \w
_diffrn_radiation_type 'Mo K\a'
_diffrn_radiation_wavelength 0.71075
_diffrn_reflns_av_R_equivalents 0.0212
_diffrn_reflns_Laue_measured_fraction_full 0.996
_diffrn_reflns_Laue_measured_fraction_max 0.996
_diffrn_reflns_limit_h_max 14
_diffrn_reflns_limit_h_min -10
_diffrn_reflns_limit_k_max 22
_diffrn_reflns_limit_k_min -25
_diffrn_reflns_limit_l_max 29
_diffrn_reflns_limit_l_min -29
_diffrn_reflns_number 40679
_diffrn_reflns_point_group_measured_fraction_full 0.996
_diffrn_reflns_point_group_measured_fraction_max 0.996
_diffrn_reflns_theta_full 25.242
_diffrn_reflns_theta_max 27.485
_diffrn_reflns_theta_min 3.194
_diffrn_standards_number 0
_exptl_absorpt_coefficient_mu 2.233
_exptl_absorpt_correction_T_max 0.640
_exptl_absorpt_correction_T_min 0.327
_exptl_absorpt_correction_type numerical
_exptl_absorpt_process_details 'NUMABS (Rigaku, 1999)'
_exptl_crystal_colour yellow
_exptl_crystal_density_diffrn 1.679
_exptl_crystal_density_method 'not measured'
_exptl_crystal_description platelet
_exptl_crystal_F_000 2528.00
_exptl_crystal_size_max 0.200
_exptl_crystal_size_mid 0.200
_exptl_crystal_size_min 0.200
_refine_diff_density_max 1.88
_refine_diff_density_min -1.04
_refine_ls_extinction_method none
_refine_ls_goodness_of_fit_ref 1.051
_refine_ls_hydrogen_treatment constr
_refine_ls_number_parameters 613
_refine_ls_number_reflns 11538
_refine_ls_number_restraints 0
_refine_ls_R_factor_all 0.0284
_refine_ls_R_factor_gt 0.0263
_refine_ls_shift/su_max 0.003
_refine_ls_structure_factor_coef Fsqd
_refine_ls_weighting_details 'w = 1/[\s^2^(Fo^2^)+(0.0195P)^2^+8.8499P] where P=(Fo^2^+2Fc^2^)/3'
_refine_ls_weighting_scheme calc
_refine_ls_wR_factor_gt 0.0577
_refine_ls_wR_factor_ref 0.0590
_reflns_number_gt 11000
_reflns_number_total 11538
_reflns_threshold_expression F^2^>2.0\s(F^2^)
_cod_data_source_file ic6b00161_si_002.cif
_cod_data_source_block Cu-pyz
_cod_database_code 4347438

loop_
_symmetry_equiv_pos_site_id
_space_group_symop_operation_xyz
1 +X,+Y,+Z
2 -X,1/2+Y,1/2-Z
3 -X,-Y,-Z
4 +X,1/2-Y,1/2+Z

loop_
_atom_site_label
_atom_site_type_symbol
_atom_site_fract_x
_atom_site_fract_y
_atom_site_fract_z
_atom_site_U_iso_or_equiv
_atom_site_adp_type
_atom_site_occupancy
_atom_site_site_symmetry_multiplicity
_atom_site_calc_flag
_atom_site_refinement_flags
I1 I 0.93808(2) 0.25613(2) 0.66557(2) 0.01518(4) Uani 1 4 d .
I2 I 0.64156(2) 0.30095(2) 0.75616(2) 0.01556(4) Uani 1 4 d .
Cu1 Cu 0.70439(2) 0.25384(2) 0.65573(2) 0.01445(6) Uani 1 4 d .
Cu2 Cu 0.84764(2) 0.23695(2) 0.76819(2) 0.01509(6) Uani 1 4 d .
P1 P 0.61827(5) 0.16304(3) 0.60497(2) 0.01358(11) Uani 1 4 d .
P2 P 0.62608(5) 0.32204(3) 0.58151(2) 0.01151(10) Uani 1 4 d .
P3 P 0.96088(5) 0.26304(3) 0.85399(3) 0.01596(12) Uani 1 4 d .
P4 P 0.83076(5) 0.12661(3) 0.79722(3) 0.01409(11) Uani 1 4 d .
N1 N 0.64130(18) 0.28950(10) 0.46419(8) 0.0173(4) Uani 1 4 d .
N2 N 0.61772(17) 0.14863(10) 0.48480(8) 0.0167(4) Uani 1 4 d .
N3 N 0.86720(19) 0.07376(11) 0.90856(10) 0.0234(4) Uani 1 4 d .
N4 N 0.9705(2) 0.19216(13) 0.95891(10) 0.0310(5) Uani 1 4 d .
C1 C 0.6796(2) 0.07678(11) 0.60227(10) 0.0175(4) Uani 1 4 d .
C2 C 0.6113(2) 0.01859(12) 0.58908(11) 0.0227(5) Uani 1 4 d .
C3 C 0.6644(3) -0.04576(13) 0.59274(12) 0.0279(6) Uani 1 4 d .
C4 C 0.7845(3) -0.05216(13) 0.60869(11) 0.0280(6) Uani 1 4 d .
C5 C 0.8531(2) 0.00552(13) 0.62146(12) 0.0261(5) Uani 1 4 d .
C6 C 0.8005(2) 0.06996(12) 0.61855(11) 0.0212(5) Uani 1 4 d .
C7 C 0.4588(2) 0.15248(11) 0.60815(10) 0.0157(4) Uani 1 4 d .
C8 C 0.3848(2) 0.12861(12) 0.56008(11) 0.0189(5) Uani 1 4 d .
C9 C 0.2625(2) 0.12571(12) 0.56300(12) 0.0221(5) Uani 1 4 d .
C10 C 0.2138(2) 0.14681(13) 0.61321(13) 0.0264(5) Uani 1 4 d .
C11 C 0.2864(2) 0.17022(13) 0.66075(12) 0.0269(6) Uani 1 4 d .
C12 C 0.4086(2) 0.17294(12) 0.65861(11) 0.0205(5) Uani 1 4 d .
C13 C 0.63084(19) 0.26458(11) 0.51831(10) 0.0125(4) Uani 1 4 d .
C14 C 0.6417(2) 0.24327(12) 0.42123(10) 0.0188(5) Uani 1 4 d .
C15 C 0.6264(2) 0.17408(12) 0.43108(10) 0.0178(4) Uani 1 4 d .
C16 C 0.62296(19) 0.19405(11) 0.52894(9) 0.0133(4) Uani 1 4 d .
C17 C 0.46802(19) 0.33662(11) 0.58581(10) 0.0131(4) Uani 1 4 d .
C18 C 0.4391(2) 0.37855(12) 0.63179(10) 0.0193(5) Uani 1 4 d .
C19 C 0.3218(2) 0.38971(14) 0.64171(11) 0.0264(5) Uani 1 4 d .
C20 C 0.2317(2) 0.35825(14) 0.60657(12) 0.0254(5) Uani 1 4 d .
C21 C 0.2590(2) 0.31613(12) 0.56112(11) 0.0217(5) Uani 1 4 d .
C22 C 0.3768(2) 0.30551(11) 0.55036(10) 0.0165(4) Uani 1 4 d .
C23 C 0.67824(19) 0.40614(11) 0.56140(9) 0.0131(4) Uani 1 4 d .
C24 C 0.7634(2) 0.43663(11) 0.60095(10) 0.0169(4) Uani 1 4 d .
C25 C 0.7978(2) 0.50416(12) 0.59276(11) 0.0208(5) Uani 1 4 d .
C26 C 0.7488(2) 0.54053(12) 0.54479(11) 0.0209(5) Uani 1 4 d .
C27 C 0.6654(2) 0.50991(12) 0.50434(11) 0.0197(5) Uani 1 4 d .
C28 C 0.6294(2) 0.44309(12) 0.51299(10) 0.0168(4) Uani 1 4 d .
C29 C 0.9357(2) 0.33704(12) 0.90016(11) 0.0194(5) Uani 1 4 d .
C30 C 0.9824(2) 0.34462(15) 0.95855(12) 0.0302(6) Uani 1 4 d .
C31 C 0.9509(3) 0.40046(15) 0.99060(12) 0.0327(6) Uani 1 4 d .
C32 C 0.8759(2) 0.45031(13) 0.96538(12) 0.0263(5) Uani 1 4 d .
C33 C 0.8340(2) 0.44495(13) 0.90700(12) 0.0256(5) Uani 1 4 d .
C34 C 0.8635(2) 0.38798(12) 0.87481(11) 0.0223(5) Uani 1 4 d .
C35 C 1.1214(2) 0.25871(11) 0.85026(10) 0.0165(4) Uani 1 4 d .
C36 C 1.1986(3) 0.22392(17) 0.89007(13) 0.0348(7) Uani 1 4 d .
C37 C 1.3188(3) 0.2198(2) 0.88225(14) 0.0435(8) Uani 1 4 d .
C38 C 1.3619(3) 0.25060(16) 0.83422(13) 0.0331(6) Uani 1 4 d .
C39 C 1.2865(2) 0.28591(15) 0.79452(11) 0.0274(6) Uani 1 4 d .
C40 C 1.1663(2) 0.28950(13) 0.80203(11) 0.0223(5) Uani 1 4 d .
C41 C 0.8798(2) 0.13057(12) 0.87640(10) 0.0169(4) Uani 1 4 d .
C42 C 0.9041(2) 0.07765(15) 0.96530(12) 0.0288(6) Uani 1 4 d .
C43 C 0.9528(3) 0.13655(17) 0.99058(12) 0.0349(7) Uani 1 4 d .
C44 C 0.9341(2) 0.18920(13) 0.90127(10) 0.0191(5) Uani 1 4 d .
C45 C 0.9380(2) 0.06362(11) 0.77622(10) 0.0163(4) Uani 1 4 d .
C46 C 0.9277(2) -0.00587(12) 0.78807(12) 0.0241(5) Uani 1 4 d .
C47 C 1.0192(3) -0.05008(13) 0.77647(12) 0.0290(6) Uani 1 4 d .
C48 C 1.1206(3) -0.02563(14) 0.75496(11) 0.0282(6) Uani 1 4 d .
C49 C 1.1313(3) 0.04340(15) 0.74257(12) 0.0291(6) Uani 1 4 d .
C50 C 1.0396(2) 0.08785(13) 0.75280(11) 0.0211(5) Uani 1 4 d .
C51 C 0.6892(2) 0.08219(11) 0.79705(11) 0.0186(5) Uani 1 4 d .
C52 C 0.6489(2) 0.04258(14) 0.74864(11) 0.0239(5) Uani 1 4 d .
C53 C 0.5359(2) 0.01387(15) 0.74509(12) 0.0308(6) Uani 1 4 d .
C54 C 0.4628(2) 0.02492(14) 0.78942(13) 0.0298(6) Uani 1 4 d .
C55 C 0.5024(2) 0.06386(14) 0.83792(14) 0.0313(6) Uani 1 4 d .
C56 C 0.6152(2) 0.09254(13) 0.84181(13) 0.0255(5) Uani 1 4 d .
H2 H 0.52892 0.02275 0.57766 0.0272 Uiso 1 4 calc R
H3 H 0.61778 -0.08544 0.58421 0.0335 Uiso 1 4 calc R
H4 H 0.82014 -0.09613 0.61091 0.0336 Uiso 1 4 calc R
H5 H 0.93569 0.00113 0.63216 0.0313 Uiso 1 4 calc R
H6 H 0.84735 0.10942 0.62771 0.0254 Uiso 1 4 calc R
H8 H 0.41801 0.11437 0.52541 0.0227 Uiso 1 4 calc R
H9 H 0.2126 0.10921 0.53045 0.0266 Uiso 1 4 calc R
H10 H 0.13043 0.14523 0.61504 0.0317 Uiso 1 4 calc R
H11 H 0.25258 0.1846 0.69522 0.0322 Uiso 1 4 calc R
H12 H 0.45783 0.18879 0.69164 0.0246 Uiso 1 4 calc R
H14 H 0.6527 0.25833 0.38262 0.0225 Uiso 1 4 calc R
H15 H 0.62208 0.14369 0.39858 0.0214 Uiso 1 4 calc R
H18 H 0.50046 0.39963 0.6565 0.0232 Uiso 1 4 calc R
H19 H 0.30316 0.419 0.67268 0.0316 Uiso 1 4 calc R
H20 H 0.15138 0.36558 0.61367 0.0305 Uiso 1 4 calc R
H21 H 0.19726 0.29436 0.53716 0.0260 Uiso 1 4 calc R
H22 H 0.39497 0.277 0.51879 0.0198 Uiso 1 4 calc R
H24 H 0.79801 0.41134 0.63355 0.0203 Uiso 1 4 calc R
H25 H 0.8548 0.52506 0.62009 0.0250 Uiso 1 4 calc R
H26 H 0.77196 0.58655 0.53929 0.0251 Uiso 1 4 calc R
H27 H 0.6332 0.53476 0.47096 0.0236 Uiso 1 4 calc R
H28 H 0.57159 0.42255 0.4859 0.0201 Uiso 1 4 calc R
H30 H 1.03558 0.31145 0.97609 0.0362 Uiso 1 4 calc R
H31 H 0.98114 0.40476 1.03052 0.0392 Uiso 1 4 calc R
H32 H 0.85334 0.48793 0.98813 0.0316 Uiso 1 4 calc R
H33 H 0.78546 0.47991 0.88887 0.0307 Uiso 1 4 calc R
H34 H 0.83351 0.38405 0.83481 0.0267 Uiso 1 4 calc R
H36 H 1.16923 0.20259 0.92313 0.0418 Uiso 1 4 calc R
H37 H 1.37103 0.19591 0.90989 0.0522 Uiso 1 4 calc R
H38 H 1.44371 0.2474 0.82858 0.0397 Uiso 1 4 calc R
H39 H 1.31663 0.30785 0.76195 0.0329 Uiso 1 4 calc R
H40 H 1.11439 0.31314 0.77404 0.0268 Uiso 1 4 calc R
H42 H 0.89671 0.03858 0.98931 0.0345 Uiso 1 4 calc R
H43 H 0.97425 0.13742 1.03168 0.0419 Uiso 1 4 calc R
H46 H 0.85896 -0.02296 0.80393 0.0289 Uiso 1 4 calc R
H47 H 1.01137 -0.09762 0.7835 0.0348 Uiso 1 4 calc R
H48 H 1.18343 -0.05608 0.74856 0.0338 Uiso 1 4 calc R
H49 H 1.20087 0.06019 0.72721 0.0349 Uiso 1 4 calc R
H50 H 1.04608 0.13499 0.74378 0.0253 Uiso 1 4 calc R
H52 H 0.69858 0.03514 0.71797 0.0287 Uiso 1 4 calc R
H53 H 0.50908 -0.01335 0.71216 0.0370 Uiso 1 4 calc R
H54 H 0.38538 0.00585 0.78665 0.0358 Uiso 1 4 calc R
H55 H 0.45248 0.07096 0.86856 0.0375 Uiso 1 4 calc R
H56 H 0.64193 0.11927 0.87505 0.0306 Uiso 1 4 calc R

loop_
_atom_site_aniso_label
_atom_site_aniso_U_11
_atom_site_aniso_U_22
_atom_site_aniso_U_33
_atom_site_aniso_U_12
_atom_site_aniso_U_13
_atom_site_aniso_U_23
I1 0.01195(7) 0.01580(7) 0.01833(7) 0.00061(5) 0.00426(5) 0.00138(5)
I2 0.01387(7) 0.02045(7) 0.01272(7) 0.00309(5) 0.00313(5) 0.00074(5)
Cu1 0.01398(14) 0.01690(13) 0.01251(13) 0.00192(10) 0.00148(10) 0.00149(10)
Cu2 0.01409(13) 0.01368(12) 0.01779(14) 0.00050(10) 0.00306(11) 0.00283(10)
P1 0.0143(3) 0.0144(3) 0.0121(3) 0.0027(2) 0.0018(2) 0.0007(2)
P2 0.0118(3) 0.0117(2) 0.0112(3) 0.00136(19) 0.0018(2) 0.00030(19)
P3 0.0142(3) 0.0186(3) 0.0156(3) -0.0018(2) 0.0042(2) 0.0010(2)
P4 0.0116(3) 0.0126(3) 0.0183(3) -0.0008(2) 0.0019(2) 0.0031(2)
N1 0.0185(10) 0.0200(9) 0.0140(9) 0.0001(8) 0.0040(8) 0.0008(7)
N2 0.0166(10) 0.0179(9) 0.0156(9) 0.0010(7) 0.0021(8) -0.0031(7)
N3 0.0197(11) 0.0247(11) 0.0266(11) 0.0011(8) 0.0062(9) 0.0110(9)
N4 0.0291(13) 0.0457(14) 0.0176(11) -0.0162(11) -0.0015(9) 0.0077(10)
C1 0.0235(12) 0.0160(10) 0.0134(10) 0.0046(9) 0.0039(9) 0.0014(8)
C2 0.0272(13) 0.0197(11) 0.0207(12) 0.0029(10) -0.0003(10) -0.0003(9)
C3 0.0446(17) 0.0155(11) 0.0234(13) 0.0022(11) 0.0014(12) -0.0001(10)
C4 0.0442(17) 0.0192(12) 0.0215(13) 0.0138(11) 0.0077(11) 0.0035(10)
C5 0.0261(14) 0.0275(13) 0.0255(13) 0.0131(11) 0.0063(11) 0.0037(10)
C6 0.0227(13) 0.0202(11) 0.0214(12) 0.0051(9) 0.0060(10) 0.0026(9)
C7 0.0155(11) 0.0140(10) 0.0177(11) 0.0007(8) 0.0027(9) 0.0010(8)
C8 0.0196(12) 0.0181(11) 0.0196(11) -0.0004(9) 0.0041(9) -0.0005(9)
C9 0.0182(12) 0.0181(11) 0.0297(13) -0.0035(9) -0.0003(10) -0.0003(10)
C10 0.0171(12) 0.0220(12) 0.0413(16) -0.0035(9) 0.0094(11) -0.0027(11)
C11 0.0244(13) 0.0265(13) 0.0319(14) -0.0045(10) 0.0149(11) -0.0062(11)
C12 0.0221(12) 0.0210(11) 0.0191(12) -0.0032(9) 0.0059(10) -0.0022(9)
C13 0.0091(10) 0.0153(10) 0.0132(10) -0.0002(8) 0.0018(8) -0.0013(8)
C14 0.0197(12) 0.0256(12) 0.0116(11) -0.0007(9) 0.0047(9) -0.0006(9)
C15 0.0190(12) 0.0229(11) 0.0121(10) 0.0023(9) 0.0037(9) -0.0046(9)
C16 0.0113(10) 0.0159(10) 0.0129(10) 0.0024(8) 0.0019(8) 0.0001(8)
C17 0.0131(10) 0.0117(9) 0.0147(10) 0.0021(8) 0.0018(8) 0.0035(8)
C18 0.0180(12) 0.0209(11) 0.0187(11) 0.0044(9) -0.0000(9) -0.0031(9)
C19 0.0228(13) 0.0346(14) 0.0224(13) 0.0112(11) 0.0064(10) -0.0061(11)
C20 0.0131(12) 0.0339(14) 0.0301(14) 0.0064(10) 0.0066(10) 0.0034(11)
C21 0.0163(12) 0.0219(11) 0.0262(13) 0.0003(9) -0.0014(10) 0.0025(10)
C22 0.0163(11) 0.0166(10) 0.0164(11) 0.0014(8) 0.0009(9) 0.0009(8)
C23 0.0135(10) 0.0130(10) 0.0135(10) 0.0008(8) 0.0044(8) 0.0006(8)
C24 0.0201(12) 0.0163(10) 0.0143(11) -0.0002(9) 0.0018(9) 0.0004(8)
C25 0.0250(13) 0.0182(11) 0.0195(12) -0.0044(9) 0.0029(10) -0.0027(9)
C26 0.0242(13) 0.0136(10) 0.0264(13) 0.0003(9) 0.0106(10) 0.0025(9)
C27 0.0178(12) 0.0198(11) 0.0220(12) 0.0051(9) 0.0046(9) 0.0077(9)
C28 0.0121(10) 0.0204(11) 0.0179(11) 0.0027(8) 0.0015(8) 0.0027(9)
C29 0.0126(11) 0.0251(12) 0.0211(12) -0.0020(9) 0.0055(9) -0.0043(9)
C30 0.0243(14) 0.0361(15) 0.0287(14) 0.0106(11) -0.0051(11) -0.0091(12)
C31 0.0308(15) 0.0423(16) 0.0239(14) 0.0083(12) -0.0034(11) -0.0126(12)
C32 0.0242(13) 0.0237(12) 0.0318(14) -0.0011(10) 0.0064(11) -0.0080(11)
C33 0.0282(14) 0.0177(11) 0.0308(14) -0.0018(10) 0.0022(11) 0.0007(10)
C34 0.0288(14) 0.0187(11) 0.0194(12) -0.0072(10) 0.0031(10) 0.0021(9)
C35 0.0156(11) 0.0176(11) 0.0169(11) -0.0013(8) 0.0042(9) -0.0020(8)
C36 0.0219(14) 0.0536(18) 0.0305(15) 0.0109(13) 0.0105(11) 0.0207(13)
C37 0.0210(14) 0.073(2) 0.0376(17) 0.0150(15) 0.0087(12) 0.0260(16)
C38 0.0151(13) 0.0570(19) 0.0281(14) -0.0004(12) 0.0070(11) 0.0060(13)
C39 0.0183(13) 0.0439(16) 0.0209(13) -0.0102(11) 0.0060(10) 0.0029(11)
C40 0.0174(12) 0.0296(13) 0.0197(12) -0.0042(10) 0.0000(9) 0.0044(10)
C41 0.0106(10) 0.0219(11) 0.0187(11) 0.0014(8) 0.0038(8) 0.0066(9)
C42 0.0208(13) 0.0392(15) 0.0264(14) -0.0014(11) 0.0030(11) 0.0197(12)
C43 0.0270(14) 0.0575(19) 0.0193(13) -0.0163(13) -0.0034(11) 0.0167(13)
C44 0.0135(11) 0.0274(12) 0.0167(11) -0.0046(9) 0.0020(9) 0.0043(9)
C45 0.0143(11) 0.0153(10) 0.0187(11) 0.0024(8) -0.0012(9) -0.0002(8)
C46 0.0199(12) 0.0162(11) 0.0346(14) -0.0021(9) -0.0061(11) 0.0016(10)
C47 0.0356(16) 0.0155(11) 0.0324(14) 0.0050(10) -0.0165(12) -0.0061(10)
C48 0.0335(15) 0.0303(14) 0.0193(12) 0.0172(11) -0.0065(11) -0.0054(10)
C49 0.0265(14) 0.0358(15) 0.0260(14) 0.0133(11) 0.0084(11) 0.0071(11)
C50 0.0195(12) 0.0211(11) 0.0229(12) 0.0061(9) 0.0038(10) 0.0058(9)
C51 0.0129(11) 0.0162(10) 0.0263(12) -0.0011(8) -0.0005(9) 0.0076(9)
C52 0.0193(12) 0.0333(14) 0.0186(12) -0.0069(10) -0.0017(9) 0.0088(10)
C53 0.0246(14) 0.0400(16) 0.0261(14) -0.0122(12) -0.0079(11) 0.0086(12)
C54 0.0135(12) 0.0311(14) 0.0439(17) -0.0053(10) -0.0022(11) 0.0147(12)
C55 0.0169(13) 0.0294(14) 0.0491(18) -0.0004(10) 0.0114(12) 0.0004(12)
C56 0.0177(12) 0.0204(12) 0.0397(15) -0.0019(9) 0.0097(11) -0.0043(11)

loop_
_atom_type_symbol
_atom_type_description
_atom_type_scat_dispersion_real
_atom_type_scat_dispersion_imag
_atom_type_scat_source
C C 0.0033 0.0016
;
International Tables for Crystallography
(Vol. C, Tables 4.2.6.8 and 6.1.1.4)
;
H H 0.0000 0.0000
;
International Tables for Crystallography
(Vol. C, Table 6.1.1.4)
;
Cu Cu 0.3201 1.2651
;
International Tables for Crystallography
(Vol. C, Tables 4.2.6.8 and 6.1.1.4)
;
I I -0.4742 1.8119
;
International Tables for Crystallography
(Vol. C, Tables 4.2.6.8 and 6.1.1.4)
;
N N 0.0061 0.0033
;
International Tables for Crystallography
(Vol. C, Tables 4.2.6.8 and 6.1.1.4)
;
P P 0.1023 0.0942
;
International Tables for Crystallography
(Vol. C, Tables 4.2.6.8 and 6.1.1.4)
;

loop_
_geom_angle_atom_site_label_1
_geom_angle_atom_site_label_2
_geom_angle_atom_site_label_3
_geom_angle
_geom_angle_publ_flag
Cu1 I1 Cu2 67.099(14) yes
Cu1 I2 Cu2 67.593(15) yes
I1 Cu1 I2 105.545(17) yes
I1 Cu1 P1 115.76(2) yes
I1 Cu1 P2 112.00(2) yes
I2 Cu1 P1 125.26(2) yes
I2 Cu1 P2 109.12(2) yes
P1 Cu1 P2 87.56(2) yes
I1 Cu2 I2 104.318(19) yes
I1 Cu2 P3 119.29(2) yes
I1 Cu2 P4 116.07(3) yes
I2 Cu2 P3 113.75(2) yes
I2 Cu2 P4 112.59(2) yes
P3 Cu2 P4 90.96(3) yes
Cu1 P1 C1 125.96(8) yes
Cu1 P1 C7 116.42(7) yes
Cu1 P1 C16 100.08(7) yes
C1 P1 C7 106.08(11) yes
C1 P1 C16 103.20(10) yes
C7 P1 C16 100.79(10) yes
Cu1 P2 C13 101.00(7) yes
Cu1 P2 C17 111.72(8) yes
Cu1 P2 C23 127.21(7) yes
C13 P2 C17 103.70(10) yes
C13 P2 C23 108.75(10) yes
C17 P2 C23 102.39(10) yes
Cu2 P3 C29 124.30(8) yes
Cu2 P3 C35 115.44(8) yes
Cu2 P3 C44 102.54(8) yes
C29 P3 C35 105.70(10) yes
C29 P3 C44 103.84(11) yes
C35 P3 C44 101.98(10) yes
Cu2 P4 C41 102.75(8) yes
Cu2 P4 C45 119.30(8) yes
Cu2 P4 C51 123.34(7) yes
C41 P4 C45 97.91(10) yes
C41 P4 C51 102.06(11) yes
C45 P4 C51 106.47(10) yes
C13 N1 C14 115.9(2) yes
C15 N2 C16 116.2(2) yes
C41 N3 C42 116.5(2) yes
C43 N4 C44 116.7(2) yes
P1 C1 C2 123.80(19) yes
P1 C1 C6 116.53(17) yes
C2 C1 C6 119.5(2) yes
C1 C2 C3 119.7(2) yes
C2 C3 C4 120.5(2) yes
C3 C4 C5 120.1(2) yes
C4 C5 C6 119.9(2) yes
C1 C6 C5 120.3(2) yes
P1 C7 C8 122.05(18) yes
P1 C7 C12 118.72(17) yes
C8 C7 C12 119.1(2) yes
C7 C8 C9 120.2(2) yes
C8 C9 C10 120.0(2) yes
C9 C10 C11 120.0(2) yes
C10 C11 C12 120.6(3) yes
C7 C12 C11 120.1(2) yes
P2 C13 N1 120.90(16) yes
P2 C13 C16 117.28(17) yes
N1 C13 C16 121.8(2) yes
N1 C14 C15 122.2(2) yes
N2 C15 C14 122.3(2) yes
P1 C16 N2 119.17(16) yes
P1 C16 C13 119.54(16) yes
N2 C16 C13 121.3(2) yes
P2 C17 C18 115.50(16) yes
P2 C17 C22 125.44(18) yes
C18 C17 C22 118.9(2) yes
C17 C18 C19 120.6(2) yes
C18 C19 C20 120.2(2) yes
C19 C20 C21 119.9(2) yes
C20 C21 C22 120.2(2) yes
C17 C22 C21 120.2(2) yes
P2 C23 C24 116.34(16) yes
P2 C23 C28 123.69(16) yes
C24 C23 C28 119.6(2) yes
C23 C24 C25 120.2(2) yes
C24 C25 C26 119.8(2) yes
C25 C26 C27 120.3(2) yes
C26 C27 C28 119.9(2) yes
C23 C28 C27 120.1(2) yes
P3 C29 C30 124.73(19) yes
P3 C29 C34 116.45(18) yes
C30 C29 C34 118.8(2) yes
C29 C30 C31 119.8(2) yes
C30 C31 C32 121.0(2) yes
C31 C32 C33 119.6(2) yes
C32 C33 C34 119.6(2) yes
C29 C34 C33 121.1(2) yes
P3 C35 C36 124.3(2) yes
P3 C35 C40 116.92(17) yes
C36 C35 C40 118.6(2) yes
C35 C36 C37 120.8(3) yes
C36 C37 C38 119.8(3) yes
C37 C38 C39 120.1(3) yes
C38 C39 C40 120.1(3) yes
C35 C40 C39 120.6(2) yes
P4 C41 N3 117.58(17) yes
P4 C41 C44 121.04(18) yes
N3 C41 C44 121.3(2) yes
N3 C42 C43 122.3(3) yes
N4 C43 C42 121.9(3) yes
P3 C44 N4 119.19(19) yes
P3 C44 C41 119.57(17) yes
N4 C44 C41 121.2(2) yes
P4 C45 C46 122.60(19) yes
P4 C45 C50 117.58(17) yes
C46 C45 C50 119.5(2) yes
C45 C46 C47 119.5(2) yes
C46 C47 C48 120.7(2) yes
C47 C48 C49 120.2(3) yes
C48 C49 C50 119.6(3) yes
C45 C50 C49 120.4(2) yes
P4 C51 C52 119.48(19) yes
P4 C51 C56 121.05(18) yes
C52 C51 C56 119.2(2) yes
C51 C52 C53 120.3(2) yes
C52 C53 C54 120.1(2) yes
C53 C54 C55 120.0(2) yes
C54 C55 C56 120.2(3) yes
C51 C56 C55 120.3(3) yes
C1 C2 H2 120.119 no
C3 C2 H2 120.133 no
C2 C3 H3 119.772 no
C4 C3 H3 119.772 no
C3 C4 H4 119.958 no
C5 C4 H4 119.964 no
C4 C5 H5 120.060 no
C6 C5 H5 120.074 no
C1 C6 H6 119.832 no
C5 C6 H6 119.831 no
C7 C8 H8 119.901 no
C9 C8 H8 119.899 no
C8 C9 H9 119.988 no
C10 C9 H9 119.972 no
C9 C10 H10 120.007 no
C11 C10 H10 120.015 no
C10 C11 H11 119.701 no
C12 C11 H11 119.693 no
C7 C12 H12 119.960 no
C11 C12 H12 119.965 no
N1 C14 H14 118.880 no
C15 C14 H14 118.880 no
N2 C15 H15 118.863 no
C14 C15 H15 118.886 no
C17 C18 H18 119.669 no
C19 C18 H18 119.690 no
C18 C19 H19 119.913 no
C20 C19 H19 119.926 no
C19 C20 H20 120.073 no
C21 C20 H20 120.065 no
C20 C21 H21 119.875 no
C22 C21 H21 119.877 no
C17 C22 H22 119.889 no
C21 C22 H22 119.897 no
C23 C24 H24 119.896 no
C25 C24 H24 119.890 no
C24 C25 H25 120.080 no
C26 C25 H25 120.096 no
C25 C26 H26 119.850 no
C27 C26 H26 119.851 no
C26 C27 H27 120.027 no
C28 C27 H27 120.037 no
C23 C28 H28 119.963 no
C27 C28 H28 119.959 no
C29 C30 H30 120.099 no
C31 C30 H30 120.089 no
C30 C31 H31 119.508 no
C32 C31 H31 119.514 no
C31 C32 H32 120.202 no
C33 C32 H32 120.217 no
C32 C33 H33 120.174 no
C34 C33 H33 120.189 no
C29 C34 H34 119.469 no
C33 C34 H34 119.465 no
C35 C36 H36 119.612 no
C37 C36 H36 119.608 no
C36 C37 H37 120.083 no
C38 C37 H37 120.069 no
C37 C38 H38 119.944 no
C39 C38 H38 119.940 no
C38 C39 H39 119.975 no
C40 C39 H39 119.975 no
C35 C40 H40 119.731 no
C39 C40 H40 119.714 no
N3 C42 H42 118.830 no
C43 C42 H42 118.842 no
N4 C43 H43 119.065 no
C42 C43 H43 119.078 no
C45 C46 H46 120.245 no
C47 C46 H46 120.244 no
C46 C47 H47 119.625 no
C48 C47 H47 119.633 no
C47 C48 H48 119.908 no
C49 C48 H48 119.909 no
C48 C49 H49 120.208 no
C50 C49 H49 120.213 no
C45 C50 H50 119.781 no
C49 C50 H50 119.784 no
C51 C52 H52 119.859 no
C53 C52 H52 119.863 no
C52 C53 H53 119.932 no
C54 C53 H53 119.930 no
C53 C54 H54 120.010 no
C55 C54 H54 119.991 no
C54 C55 H55 119.929 no
C56 C55 H55 119.914 no
C51 C56 H56 119.867 no
C55 C56 H56 119.878 no

loop_
_geom_bond_atom_site_label_1
_geom_bond_atom_site_label_2
_geom_bond_distance
_geom_bond_publ_flag
I1 Cu1 2.6380(4) yes
I1 Cu2 2.6717(6) yes
I2 Cu1 2.6329(6) yes
I2 Cu2 2.6428(4) yes
Cu1 P1 2.2928(7) yes
Cu1 P2 2.2764(7) yes
Cu2 P3 2.3037(8) yes
Cu2 P4 2.2731(7) yes
P1 C1 1.829(2) yes
P1 C7 1.827(2) yes
P1 C16 1.848(2) yes
P2 C13 1.837(2) yes
P2 C17 1.825(2) yes
P2 C23 1.822(2) yes
P3 C29 1.830(3) yes
P3 C35 1.830(2) yes
P3 C44 1.847(3) yes
P4 C41 1.848(2) yes
P4 C45 1.826(2) yes
P4 C51 1.824(2) yes
N1 C13 1.346(3) yes
N1 C14 1.336(3) yes
N2 C15 1.338(3) yes
N2 C16 1.343(3) yes
N3 C41 1.348(3) yes
N3 C42 1.330(3) yes
N4 C43 1.333(4) yes
N4 C44 1.347(3) yes
C1 C2 1.395(3) yes
C1 C6 1.394(3) yes
C2 C3 1.396(4) yes
C3 C4 1.383(4) yes
C4 C5 1.387(4) yes
C5 C6 1.394(4) yes
C7 C8 1.402(3) yes
C7 C12 1.391(3) yes
C8 C9 1.395(3) yes
C9 C10 1.382(4) yes
C10 C11 1.382(4) yes
C11 C12 1.391(4) yes
C13 C16 1.406(3) yes
C14 C15 1.386(3) yes
C17 C18 1.396(3) yes
C17 C22 1.395(3) yes
C18 C19 1.386(4) yes
C19 C20 1.386(4) yes
C20 C21 1.384(4) yes
C21 C22 1.395(3) yes
C23 C24 1.396(3) yes
C23 C28 1.395(3) yes
C24 C25 1.396(3) yes
C25 C26 1.382(3) yes
C26 C27 1.397(3) yes
C27 C28 1.389(3) yes
C29 C30 1.400(4) yes
C29 C34 1.384(3) yes
C30 C31 1.381(4) yes
C31 C32 1.386(4) yes
C32 C33 1.380(4) yes
C33 C34 1.394(4) yes
C35 C36 1.384(4) yes
C35 C40 1.394(3) yes
C36 C37 1.392(4) yes
C37 C38 1.380(5) yes
C38 C39 1.376(4) yes
C39 C40 1.390(4) yes
C41 C44 1.399(3) yes
C42 C43 1.382(4) yes
C45 C46 1.394(3) yes
C45 C50 1.396(3) yes
C46 C47 1.394(4) yes
C47 C48 1.377(4) yes
C48 C49 1.388(4) yes
C49 C50 1.392(4) yes
C51 C52 1.395(3) yes
C51 C56 1.396(4) yes
C52 C53 1.394(4) yes
C53 C54 1.384(4) yes
C54 C55 1.387(4) yes
C55 C56 1.391(4) yes
C2 H2 0.950 no
C3 H3 0.950 no
C4 H4 0.950 no
C5 H5 0.950 no
C6 H6 0.950 no
C8 H8 0.950 no
C9 H9 0.950 no
C10 H10 0.950 no
C11 H11 0.950 no
C12 H12 0.950 no
C14 H14 0.950 no
C15 H15 0.950 no
C18 H18 0.950 no
C19 H19 0.950 no
C20 H20 0.950 no
C21 H21 0.950 no
C22 H22 0.950 no
C24 H24 0.950 no
C25 H25 0.950 no
C26 H26 0.950 no
C27 H27 0.950 no
C28 H28 0.950 no
C30 H30 0.950 no
C31 H31 0.950 no
C32 H32 0.950 no
C33 H33 0.950 no
C34 H34 0.950 no
C36 H36 0.950 no
C37 H37 0.950 no
C38 H38 0.950 no
C39 H39 0.950 no
C40 H40 0.950 no
C42 H42 0.950 no
C43 H43 0.950 no
C46 H46 0.950 no
C47 H47 0.950 no
C48 H48 0.950 no
C49 H49 0.950 no
C50 H50 0.950 no
C52 H52 0.950 no
C53 H53 0.950 no
C54 H54 0.950 no
C55 H55 0.950 no
C56 H56 0.950 no

loop_
_geom_contact_atom_site_label_1
_geom_contact_atom_site_label_2
_geom_contact_distance
_geom_contact_publ_flag
_geom_contact_site_symmetry_2
N1 N2 2.815(3) no .
N1 C23 3.189(3) no .
N1 C28 3.215(3) no .
N2 C1 3.058(3) no .
N2 C2 3.494(3) no .
N2 C7 3.483(3) no .
N2 C8 3.303(3) no .
N3 N4 2.798(3) no .
N3 C45 3.208(3) no .
N3 C46 3.293(4) no .
N3 C51 3.111(3) no .
N3 C56 3.136(3) no .
N4 C29 3.148(3) no .
N4 C30 2.988(4) no .
N4 C35 3.401(3) no .
N4 C36 3.207(4) no .
C1 C4 2.789(3) no .
C1 C8 3.541(3) no .
C1 C52 3.463(3) no .
C2 C5 2.785(4) no .
C2 C7 3.191(3) no .
C2 C8 3.371(3) no .
C3 C6 2.774(4) no .
C7 C10 2.792(3) no .
C7 C22 3.371(3) no .
C8 C11 2.770(4) no .
C8 C16 3.128(3) no .
C8 C22 3.471(3) no .
C9 C12 2.780(3) no .
C10 C21 3.575(4) no .
C12 C22 3.583(3) no .
C13 C15 2.666(3) no .
C13 C22 3.138(3) no .
C13 C28 3.497(3) no .
C14 C16 2.672(3) no .
C17 C20 2.794(3) no .
C17 C28 3.319(3) no .
C18 C21 2.771(3) no .
C18 C23 3.319(3) no .
C19 C22 2.776(3) no .
C23 C26 2.786(3) no .
C24 C27 2.781(3) no .
C25 C28 2.788(3) no .
C29 C32 2.790(4) no .
C30 C33 2.778(4) no .
C30 C35 3.486(4) no .
C30 C44 3.339(4) no .
C31 C34 2.754(4) no .
C35 C38 2.787(4) no .
C36 C39 2.764(4) no .
C36 C44 3.107(4) no .
C37 C40 2.764(4) no .
C41 C43 2.671(4) no .
C41 C46 3.422(3) no .
C41 C50 3.591(4) no .
C41 C56 3.122(3) no .
C42 C44 2.668(4) no .
C45 C48 2.784(4) no .
C45 C52 3.306(3) no .
C46 C49 2.788(4) no .
C46 C51 3.228(3) no .
C46 C52 3.345(4) no .
C47 C50 2.768(4) no .
C51 C54 2.792(3) no .
C52 C55 2.777(4) no .
C53 C56 2.778(4) no .
N2 C32 3.570(3) no 4_554
C6 C31 3.565(4) no 4_554
C14 C38 3.591(4) no 4_454
C15 C33 3.392(4) no 4_554
C15 C34 3.313(4) no 4_554
C18 C54 3.512(4) no 2_656
C23 C42 3.536(4) no 4_554
C24 C47 3.572(3) no 2_756
C24 C48 3.516(3) no 2_756
C25 C48 3.571(4) no 2_756
C26 C42 3.512(4) no 4_554
C27 C28 3.454(3) no 3_666
C27 C42 3.390(4) no 4_554
C28 C27 3.454(3) no 3_666
C28 C42 3.414(4) no 4_554
C31 C6 3.565(4) no 4_555
C32 N2 3.570(3) no 4_555
C33 C15 3.392(4) no 4_555
C34 C15 3.313(4) no 4_555
C34 C48 3.436(4) no 2_756
C38 C14 3.591(4) no 4_655
C42 C23 3.536(4) no 4_555
C42 C26 3.512(4) no 4_555
C42 C27 3.390(4) no 4_555
C42 C28 3.414(4) no 4_555
C47 C24 3.572(3) no 2_746
C48 C24 3.516(3) no 2_746
C48 C25 3.571(4) no 2_746
C48 C34 3.436(4) no 2_746
C54 C18 3.512(4) no 2_646
I1 H6 3.1459 no .
I1 H24 3.4756 no .
I1 H40 3.2408 no .
I1 H50 3.1511 no .
I2 H12 3.2836 no .
I2 H18 3.2910 no .
I2 H34 3.1482 no .
Cu1 H6 3.3492 no .
Cu1 H12 3.2432 no .
Cu1 H24 3.3148 no .
Cu2 H34 3.2690 no .
Cu2 H40 3.3628 no .
Cu2 H50 3.0952 no .
P1 H2 2.9741 no .
P1 H6 2.8052 no .
P1 H8 2.9372 no .
P1 H12 2.8535 no .
P2 H18 2.7782 no .
P2 H22 3.0031 no .
P2 H24 2.8022 no .
P2 H28 2.9656 no .
P3 H30 2.9987 no .
P3 H34 2.7883 no .
P3 H36 2.9672 no .
P3 H40 2.8122 no .
P4 H46 2.9481 no .
P4 H50 2.8310 no .
P4 H52 2.8720 no .
P4 H56 2.9083 no .
N1 H15 3.2234 no .
N1 H22 3.1690 no .
N1 H28 2.7796 no .
N2 H2 3.4620 no .
N2 H8 2.6105 no .
N2 H14 3.2252 no .
N3 H43 3.2161 no .
N3 H46 3.0470 no .
N3 H56 2.7470 no .
N4 H30 2.4699 no .
N4 H36 2.4733 no .
N4 H42 3.2137 no .
C1 H3 3.2703 no .
C1 H5 3.2753 no .
C1 H8 3.3884 no .
C1 H52 2.7596 no .
C2 H4 3.2684 no .
C2 H6 3.2671 no .
C2 H8 3.1402 no .
C2 H52 3.0419 no .
C2 H53 3.2016 no .
C3 H5 3.2567 no .
C3 H52 3.2661 no .
C3 H53 3.4402 no .
C4 H2 3.2674 no .
C4 H6 3.2629 no .
C4 H52 3.2497 no .
C5 H3 3.2555 no .
C5 H52 2.9958 no .
C6 H2 3.2686 no .
C6 H4 3.2650 no .
C6 H52 2.7289 no .
C7 H2 2.7691 no .
C7 H9 3.2817 no .
C7 H11 3.2660 no .
C7 H22 3.2217 no .
C8 H2 2.6470 no .
C8 H10 3.2634 no .
C8 H12 3.2686 no .
C8 H22 3.0602 no .
C9 H11 3.2487 no .
C9 H21 3.4232 no .
C9 H22 3.5106 no .
C10 H8 3.2608 no .
C10 H12 3.2632 no .
C10 H21 3.3687 no .
C11 H9 3.2502 no .
C12 H8 3.2668 no .
C12 H10 3.2650 no .
C13 H14 3.1389 no .
C13 H22 2.6851 no .
C13 H28 3.2366 no .
C15 H8 3.5389 no .
C16 H8 2.7930 no .
C16 H15 3.1404 no .
C16 H22 3.0428 no .
C17 H19 3.2729 no .
C17 H21 3.2746 no .
C17 H28 3.1491 no .
C18 H20 3.2598 no .
C18 H22 3.2640 no .
C19 H21 3.2543 no .
C20 H18 3.2572 no .
C20 H22 3.2644 no .
C21 H19 3.2543 no .
C22 H18 3.2623 no .
C22 H20 3.2671 no .
C22 H28 3.5897 no .
C23 H18 3.0984 no .
C23 H25 3.2776 no .
C23 H27 3.2699 no .
C24 H18 3.4208 no .
C24 H26 3.2617 no .
C24 H28 3.2707 no .
C25 H27 3.2661 no .
C26 H24 3.2600 no .
C26 H28 3.2704 no .
C27 H25 3.2688 no .
C28 H24 3.2701 no .
C28 H26 3.2685 no .
C29 H31 3.2621 no .
C29 H33 3.2728 no .
C30 H32 3.2630 no .
C30 H34 3.2552 no .
C31 H33 3.2504 no .
C32 H30 3.2629 no .
C32 H34 3.2525 no .
C33 H31 3.2457 no .
C34 H30 3.2561 no .
C34 H32 3.2585 no .
C35 H30 3.2869 no .
C35 H37 3.2684 no .
C35 H39 3.2728 no .
C35 H50 3.4863 no .
C36 H30 3.2982 no .
C36 H38 3.2576 no .
C36 H40 3.2484 no .
C37 H39 3.2455 no .
C38 H36 3.2540 no .
C38 H40 3.2503 no .
C39 H37 3.2455 no .
C40 H36 3.2490 no .
C40 H38 3.2537 no .
C40 H50 3.5292 no .
C41 H42 3.1407 no .
C41 H46 3.4305 no .
C41 H56 2.7026 no .
C42 H56 3.5564 no .
C43 H30 3.5736 no .
C43 H36 3.2791 no .
C44 H30 3.1026 no .
C44 H36 2.6794 no .
C44 H43 3.1452 no .
C44 H56 3.5832 no .
C45 H5 3.5135 no .
C45 H6 3.5742 no .
C45 H47 3.2647 no .
C45 H49 3.2770 no .
C45 H52 2.9661 no .
C46 H5 3.5789 no .
C46 H48 3.2637 no .
C46 H50 3.2673 no .
C46 H52 3.0349 no .
C47 H5 3.4982 no .
C47 H49 3.2543 no .
C48 H5 3.3908 no .
C48 H46 3.2633 no .
C48 H50 3.2600 no .
C49 H5 3.3123 no .
C49 H47 3.2522 no .
C50 H5 3.3616 no .
C50 H6 3.4625 no .
C50 H46 3.2703 no .
C50 H48 3.2614 no .
C51 H46 2.8120 no .
C51 H53 3.2748 no .
C51 H55 3.2736 no .
C52 H46 2.8935 no .
C52 H54 3.2647 no .
C52 H56 3.2659 no .
C53 H55 3.2565 no .
C54 H52 3.2622 no .
C54 H56 3.2642 no .
C55 H53 3.2570 no .
C56 H52 3.2659 no .
C56 H54 3.2656 no .
H2 H3 2.3443 no .
H2 H8 2.4403 no .
H2 H52 3.5983 no .
H2 H53 3.1850 no .
H3 H4 2.3289 no .
H3 H53 3.5678 no .
H4 H5 2.3371 no .
H5 H6 2.3428 no .
H5 H52 3.5313 no .
H6 H50 3.3610 no .
H6 H52 3.1384 no .
H8 H9 2.3433 no .
H8 H22 3.1970 no .
H9 H10 2.3313 no .
H10 H11 2.3276 no .
H10 H21 3.5378 no .
H11 H12 2.3363 no .
H14 H15 2.3052 no .
H18 H19 2.3302 no .
H18 H24 3.4668 no .
H19 H20 2.3359 no .
H20 H21 2.3330 no .
H21 H22 2.3415 no .
H24 H25 2.3455 no .
H25 H26 2.3313 no .
H26 H27 2.3455 no .
H27 H28 2.3395 no .
H30 H31 2.3253 no .
H30 H36 2.9386 no .
H31 H32 2.3316 no .
H32 H33 2.3364 no .
H33 H34 2.3387 no .
H36 H37 2.3375 no .
H37 H38 2.3306 no .
H38 H39 2.3244 no .
H39 H40 2.3355 no .
H42 H43 2.3027 no .
H46 H47 2.3418 no .
H46 H52 2.7965 no .
H47 H48 2.3203 no .
H48 H49 2.3402 no .
H49 H50 2.3421 no .
H52 H53 2.3408 no .
H53 H54 2.3328 no .
H54 H55 2.3362 no .
H55 H56 2.3385 no .
I1 H10 3.3551 no 1_655
I1 H20 3.5160 no 1_655
I1 H47 3.1247 no 2_756
I2 H14 3.1093 no 4_555
I2 H15 3.4598 no 4_555
I2 H38 3.0890 no 1_455
I2 H48 3.4378 no 2_756
Cu2 H14 3.5758 no 4_555
N1 H37 3.2125 no 4_454
N1 H56 2.7114 no 4_554
N2 H3 3.2228 no 3_656
N3 H25 3.4113 no 2_746
N4 H21 3.0083 no 4_655
N4 H26 3.5741 no 2_746
C3 H8 3.0869 no 3_656
C3 H9 3.4838 no 3_656
C3 H32 3.5379 no 4_554
C4 H9 3.3765 no 3_656
C4 H32 3.1914 no 4_554
C5 H31 3.1725 no 4_554
C5 H32 3.0534 no 4_554
C6 H31 3.0390 no 4_554
C6 H32 3.2968 no 4_554
C8 H3 3.4053 no 3_656
C9 H30 3.3402 no 4_454
C9 H31 3.2628 no 4_454
C9 H32 3.1765 no 2_646
C9 H33 3.1246 no 2_646
C10 H31 3.2636 no 4_454
C10 H33 3.2678 no 2_646
C10 H49 3.1255 no 1_455
C11 H39 3.5490 no 1_455
C11 H49 2.8562 no 1_455
C11 H50 3.5264 no 1_455
C14 H37 3.2783 no 4_454
C14 H38 2.9498 no 4_454
C14 H56 2.8912 no 4_554
C15 H3 3.2588 no 3_656
C15 H34 3.5475 no 4_554
C15 H38 3.3579 no 4_454
C17 H27 3.0124 no 3_666
C18 H27 2.9548 no 3_666
C19 H27 3.0542 no 3_666
C19 H39 3.1889 no 1_455
C19 H46 3.0211 no 2_656
C20 H26 3.5044 no 3_666
C20 H27 3.2198 no 3_666
C20 H43 3.2489 no 4_454
C20 H46 3.3222 no 2_656
C21 H26 2.9808 no 3_666
C21 H27 3.2733 no 3_666
C21 H36 3.2492 no 4_454
C21 H43 3.3619 no 4_454
C22 H26 3.3001 no 3_666
C22 H27 3.1654 no 3_666
C22 H36 3.5773 no 4_454
C22 H37 3.2087 no 4_454
C23 H42 3.2800 no 4_554
C23 H43 3.5853 no 4_554
C24 H42 3.1206 no 4_554
C24 H43 3.3176 no 4_554
C24 H47 3.5690 no 2_756
C24 H48 3.4444 no 2_756
C24 H54 3.4748 no 2_656
C25 H42 2.8349 no 4_554
C25 H54 3.5995 no 2_656
C25 H55 3.3155 no 2_656
C26 H36 3.3682 no 2_756
C26 H37 3.5251 no 2_756
C26 H42 2.6839 no 4_554
C26 H55 3.2100 no 2_656
C27 H27 3.5885 no 3_666
C27 H28 3.0195 no 3_666
C27 H42 2.8383 no 4_554
C27 H55 3.5169 no 2_656
C28 H27 3.0627 no 3_666
C28 H28 3.4815 no 3_666
C28 H42 3.1452 no 4_554
C28 H56 3.3987 no 4_554
C29 H4 3.0914 no 2_756
C29 H15 3.5715 no 4_555
C30 H4 3.0855 no 2_756
C30 H9 3.0911 no 4_655
C31 H6 3.4524 no 4_555
C31 H9 3.0291 no 4_655
C31 H10 3.4642 no 4_655
C31 H32 3.1206 no 3_767
C32 H5 3.3749 no 2_756
C32 H9 3.2725 no 2_656
C32 H31 3.2647 no 3_767
C32 H32 3.3797 no 3_767
C33 H5 3.0403 no 2_756
C33 H9 3.5784 no 2_656
C33 H15 2.9556 no 4_555
C33 H48 3.5467 no 2_756
C34 H4 3.5842 no 2_756
C34 H5 3.1901 no 2_756
C34 H15 2.9042 no 4_555
C34 H48 3.0296 no 2_756
C35 H4 3.0329 no 2_756
C36 H4 3.5293 no 2_756
C36 H21 3.3856 no 4_655
C36 H22 3.5277 no 4_655
C36 H26 3.1399 no 2_746
C37 H22 3.1657 no 4_655
C37 H26 3.3795 no 2_746
C37 H55 3.3127 no 1_655
C38 H11 3.5506 no 1_655
C38 H14 3.3855 no 4_655
C39 H4 3.4564 no 2_756
C39 H11 3.0142 no 1_655
C40 H4 2.9915 no 2_756
C40 H11 3.4023 no 1_655
C40 H47 3.4724 no 2_756
C41 H14 3.3827 no 4_555
C42 H42 3.3060 no 3_757
C43 H20 3.4431 no 4_655
C43 H21 3.1794 no 4_655
C43 H26 3.3971 no 2_746
C44 H14 3.3410 no 4_555
C45 H25 3.2721 no 2_746
C46 H19 3.2003 no 2_646
C46 H20 3.5434 no 2_646
C46 H25 3.1497 no 2_746
C47 H24 2.8867 no 2_746
C47 H25 3.0324 no 2_746
C47 H34 3.4205 no 2_746
C47 H40 3.2374 no 2_746
C48 H24 2.9079 no 2_746
C48 H25 3.0152 no 2_746
C48 H33 3.5504 no 2_746
C48 H34 2.7943 no 2_746
C48 H54 3.0850 no 1_655
C49 H10 3.5330 no 1_655
C49 H11 3.3124 no 1_655
C49 H25 3.1525 no 2_746
C49 H33 3.4625 no 2_746
C49 H54 3.0534 no 1_655
C50 H10 3.5836 no 1_655
C50 H11 3.4242 no 1_655
C50 H25 3.2824 no 2_746
C51 H19 3.2685 no 2_646
C52 H19 3.0353 no 2_646
C53 H18 3.2262 no 2_646
C53 H19 3.1139 no 2_646
C54 H18 2.7619 no 2_646
C54 H19 3.4167 no 2_646
C54 H48 3.5884 no 1_455
C54 H49 3.2481 no 1_455
C55 H18 3.2180 no 2_646
C55 H28 3.4160 no 4_555
C55 H37 3.4719 no 1_455
C56 H14 3.0830 no 4_555
C56 H19 3.5445 no 2_646
C56 H28 3.3902 no 4_555
C56 H38 3.5993 no 1_455
H3 N2 3.2228 no 3_656
H3 C8 3.4053 no 3_656
H3 C15 3.2588 no 3_656
H3 H8 2.5675 no 3_656
H3 H9 3.4210 no 3_656
H3 H15 3.0063 no 3_656
H4 C29 3.0914 no 2_746
H4 C30 3.0855 no 2_746
H4 C34 3.5842 no 2_746
H4 C35 3.0329 no 2_746
H4 C36 3.5293 no 2_746
H4 C39 3.4564 no 2_746
H4 C40 2.9915 no 2_746
H4 H9 3.2321 no 3_656
H4 H30 3.2398 no 2_746
H4 H32 3.5651 no 4_554
H4 H40 3.2066 no 2_746
H5 C32 3.3749 no 2_746
H5 C33 3.0403 no 2_746
H5 C34 3.1901 no 2_746
H5 H31 3.0469 no 4_554
H5 H32 3.3498 no 4_554
H5 H33 3.2657 no 2_746
H5 H34 3.5086 no 2_746
H6 C31 3.4524 no 4_554
H6 H10 3.3219 no 1_655
H6 H31 2.8158 no 4_554
H8 C3 3.0869 no 3_656
H8 H3 2.5675 no 3_656
H9 C3 3.4838 no 3_656
H9 C4 3.3765 no 3_656
H9 C30 3.0911 no 4_454
H9 C31 3.0291 no 4_454
H9 C32 3.2725 no 2_646
H9 C33 3.5784 no 2_646
H9 H3 3.4210 no 3_656
H9 H4 3.2321 no 3_656
H9 H30 2.7448 no 4_454
H9 H31 2.6375 no 4_454
H9 H32 2.5138 no 2_646
H9 H33 3.1318 no 2_646
H10 I1 3.3551 no 1_455
H10 C31 3.4642 no 4_454
H10 C49 3.5330 no 1_455
H10 C50 3.5836 no 1_455
H10 H6 3.3219 no 1_455
H10 H30 3.3712 no 4_454
H10 H31 2.6400 no 4_454
H10 H33 3.3774 no 2_646
H10 H49 3.1025 no 1_455
H10 H50 3.1839 no 1_455
H11 C38 3.5506 no 1_455
H11 C39 3.0142 no 1_455
H11 C40 3.4023 no 1_455
H11 C49 3.3124 no 1_455
H11 C50 3.4242 no 1_455
H11 H39 2.9121 no 1_455
H11 H40 3.5421 no 1_455
H11 H49 2.6246 no 1_455
H11 H50 2.8501 no 1_455
H12 H38 3.3539 no 1_455
H12 H39 3.3235 no 1_455
H14 I2 3.1093 no 4_554
H14 Cu2 3.5758 no 4_554
H14 C38 3.3855 no 4_454
H14 C41 3.3827 no 4_554
H14 C44 3.3410 no 4_554
H14 C56 3.0830 no 4_554
H14 H37 3.4265 no 4_454
H14 H38 2.5735 no 4_454
H14 H56 2.4048 no 4_554
H15 I2 3.4598 no 4_554
H15 C29 3.5715 no 4_554
H15 C33 2.9556 no 4_554
H15 C34 2.9042 no 4_554
H15 H3 3.0063 no 3_656
H15 H33 3.0671 no 4_554
H15 H34 2.9657 no 4_554
H15 H38 3.2578 no 4_454
H18 C53 3.2262 no 2_656
H18 C54 2.7619 no 2_656
H18 C55 3.2180 no 2_656
H18 H27 3.4135 no 3_666
H18 H53 3.4644 no 2_656
H18 H54 2.7178 no 2_656
H18 H55 3.4524 no 2_656
H19 C46 3.2003 no 2_656
H19 C51 3.2685 no 2_656
H19 C52 3.0353 no 2_656
H19 C53 3.1139 no 2_656
H19 C54 3.4167 no 2_656
H19 C56 3.5445 no 2_656
H19 H27 3.5450 no 3_666
H19 H39 2.9789 no 1_455
H19 H46 2.2650 no 2_656
H19 H52 3.3820 no 2_656
H19 H53 3.4947 no 2_656
H20 I1 3.5160 no 1_455
H20 C43 3.4431 no 4_454
H20 C46 3.5434 no 2_656
H20 H43 2.6216 no 4_454
H20 H46 2.8930 no 2_656
H20 H47 3.1998 no 2_656
H21 N4 3.0083 no 4_454
H21 C36 3.3856 no 4_454
H21 C43 3.1794 no 4_454
H21 H26 2.9541 no 3_666
H21 H30 3.0231 no 4_454
H21 H36 2.6003 no 4_454
H21 H43 2.8513 no 4_454
H22 C36 3.5277 no 4_454
H22 C37 3.1657 no 4_454
H22 H26 3.4680 no 3_666
H22 H36 3.2380 no 4_454
H22 H37 2.5378 no 4_454
H24 C47 2.8867 no 2_756
H24 C48 2.9079 no 2_756
H24 H43 3.3425 no 4_554
H24 H47 2.7495 no 2_756
H24 H48 2.7611 no 2_756
H24 H54 3.4294 no 2_656
H25 N3 3.4113 no 2_756
H25 C45 3.2721 no 2_756
H25 C46 3.1497 no 2_756
H25 C47 3.0324 no 2_756
H25 C48 3.0152 no 2_756
H25 C49 3.1525 no 2_756
H25 C50 3.2824 no 2_756
H25 H42 3.3147 no 4_554
H25 H47 3.5115 no 2_756
H25 H48 3.4608 no 2_756
H26 N4 3.5741 no 2_756
H26 C20 3.5044 no 3_666
H26 C21 2.9808 no 3_666
H26 C22 3.3001 no 3_666
H26 C36 3.1399 no 2_756
H26 C37 3.3795 no 2_756
H26 C43 3.3971 no 2_756
H26 H21 2.9541 no 3_666
H26 H22 3.4680 no 3_666
H26 H36 2.4982 no 2_756
H26 H37 2.9835 no 2_756
H26 H42 3.0982 no 4_554
H26 H43 3.5697 no 2_756
H26 H55 3.4605 no 2_656
H27 C17 3.0124 no 3_666
H27 C18 2.9548 no 3_666
H27 C19 3.0542 no 3_666
H27 C20 3.2198 no 3_666
H27 C21 3.2733 no 3_666
H27 C22 3.1654 no 3_666
H27 C27 3.5885 no 3_666
H27 C28 3.0627 no 3_666
H27 H18 3.4135 no 3_666
H27 H19 3.5450 no 3_666
H27 H28 2.7335 no 3_666
H27 H42 3.3060 no 4_554
H28 C27 3.0195 no 3_666
H28 C28 3.4815 no 3_666
H28 C55 3.4160 no 4_554
H28 C56 3.3902 no 4_554
H28 H27 2.7335 no 3_666
H28 H28 3.5262 no 3_666
H28 H37 3.5855 no 4_454
H28 H55 2.8969 no 4_554
H28 H56 2.8465 no 4_554
H30 C9 3.3402 no 4_655
H30 H4 3.2398 no 2_756
H30 H9 2.7448 no 4_655
H30 H10 3.3712 no 4_655
H30 H21 3.0231 no 4_655
H31 C5 3.1725 no 4_555
H31 C6 3.0390 no 4_555
H31 C9 3.2628 no 4_655
H31 C10 3.2636 no 4_655
H31 C32 3.2647 no 3_767
H31 H5 3.0469 no 4_555
H31 H6 2.8158 no 4_555
H31 H9 2.6375 no 4_655
H31 H10 2.6400 no 4_655
H31 H32 2.8738 no 3_767
H32 C3 3.5379 no 4_555
H32 C4 3.1914 no 4_555
H32 C5 3.0534 no 4_555
H32 C6 3.2968 no 4_555
H32 C9 3.1765 no 2_656
H32 C31 3.1206 no 3_767
H32 C32 3.3797 no 3_767
H32 H4 3.5651 no 4_555
H32 H5 3.3498 no 4_555
H32 H9 2.5138 no 2_656
H32 H31 2.8738 no 3_767
H32 H32 3.3530 no 3_767
H33 C9 3.1246 no 2_656
H33 C10 3.2678 no 2_656
H33 C48 3.5504 no 2_756
H33 C49 3.4625 no 2_756
H33 H5 3.2657 no 2_756
H33 H9 3.1318 no 2_656
H33 H10 3.3774 no 2_656
H33 H15 3.0671 no 4_555
H33 H48 3.2722 no 2_756
H33 H49 3.1019 no 2_756
H34 C15 3.5475 no 4_555
H34 C47 3.4205 no 2_756
H34 C48 2.7943 no 2_756
H34 H5 3.5086 no 2_756
H34 H15 2.9657 no 4_555
H34 H47 3.3770 no 2_756
H34 H48 2.2322 no 2_756
H36 C21 3.2492 no 4_655
H36 C22 3.5773 no 4_655
H36 C26 3.3682 no 2_746
H36 H21 2.6003 no 4_655
H36 H22 3.2380 no 4_655
H36 H26 2.4982 no 2_746
H37 N1 3.2125 no 4_655
H37 C14 3.2783 no 4_655
H37 C22 3.2087 no 4_655
H37 C26 3.5251 no 2_746
H37 C55 3.4719 no 1_655
H37 H14 3.4265 no 4_655
H37 H22 2.5378 no 4_655
H37 H26 2.9835 no 2_746
H37 H28 3.5855 no 4_655
H37 H55 2.8085 no 1_655
H37 H56 3.5712 no 1_655
H38 I2 3.0890 no 1_655
H38 C14 2.9498 no 4_655
H38 C15 3.3579 no 4_655
H38 C56 3.5993 no 1_655
H38 H12 3.3539 no 1_655
H38 H14 2.5735 no 4_655
H38 H15 3.2578 no 4_655
H38 H55 3.5724 no 1_655
H38 H56 3.4696 no 1_655
H39 C11 3.5490 no 1_655
H39 C19 3.1889 no 1_655
H39 H11 2.9121 no 1_655
H39 H12 3.3235 no 1_655
H39 H19 2.9789 no 1_655
H40 C47 3.2374 no 2_756
H40 H4 3.2066 no 2_756
H40 H11 3.5421 no 1_655
H40 H47 2.5452 no 2_756
H42 C23 3.2800 no 4_555
H42 C24 3.1206 no 4_555
H42 C25 2.8349 no 4_555
H42 C26 2.6839 no 4_555
H42 C27 2.8383 no 4_555
H42 C28 3.1452 no 4_555
H42 C42 3.3060 no 3_757
H42 H25 3.3147 no 4_555
H42 H26 3.0982 no 4_555
H42 H27 3.3060 no 4_555
H42 H42 2.7921 no 3_757
H43 C20 3.2489 no 4_655
H43 C21 3.3619 no 4_655
H43 C23 3.5853 no 4_555
H43 C24 3.3176 no 4_555
H43 H20 2.6216 no 4_655
H43 H21 2.8513 no 4_655
H43 H24 3.3425 no 4_555
H43 H26 3.5697 no 2_746
H46 C19 3.0211 no 2_646
H46 C20 3.3222 no 2_646
H46 H19 2.2650 no 2_646
H46 H20 2.8930 no 2_646
H47 I1 3.1247 no 2_746
H47 C24 3.5690 no 2_746
H47 C40 3.4724 no 2_746
H47 H20 3.1998 no 2_646
H47 H24 2.7495 no 2_746
H47 H25 3.5115 no 2_746
H47 H34 3.3770 no 2_746
H47 H40 2.5452 no 2_746
H48 I2 3.4378 no 2_746
H48 C24 3.4444 no 2_746
H48 C33 3.5467 no 2_746
H48 C34 3.0296 no 2_746
H48 C54 3.5884 no 1_655
H48 H24 2.7611 no 2_746
H48 H25 3.4608 no 2_746
H48 H33 3.2722 no 2_746
H48 H34 2.2322 no 2_746
H48 H54 2.6660 no 1_655
H49 C10 3.1255 no 1_655
H49 C11 2.8562 no 1_655
H49 C54 3.2481 no 1_655
H49 H10 3.1025 no 1_655
H49 H11 2.6246 no 1_655
H49 H33 3.1019 no 2_746
H49 H54 2.6155 no 1_655
H50 C11 3.5264 no 1_655
H50 H10 3.1839 no 1_655
H50 H11 2.8501 no 1_655
H52 H19 3.3820 no 2_646
H53 H18 3.4644 no 2_646
H53 H19 3.4947 no 2_646
H54 C24 3.4748 no 2_646
H54 C25 3.5995 no 2_646
H54 C48 3.0850 no 1_455
H54 C49 3.0534 no 1_455
H54 H18 2.7178 no 2_646
H54 H24 3.4294 no 2_646
H54 H48 2.6660 no 1_455
H54 H49 2.6155 no 1_455
H55 C25 3.3155 no 2_646
H55 C26 3.2100 no 2_646
H55 C27 3.5169 no 2_646
H55 C37 3.3127 no 1_455
H55 H18 3.4524 no 2_646
H55 H26 3.4605 no 2_646
H55 H28 2.8969 no 4_555
H55 H37 2.8085 no 1_455
H55 H38 3.5724 no 1_455
H56 N1 2.7114 no 4_555
H56 C14 2.8912 no 4_555
H56 C28 3.3987 no 4_555
H56 H14 2.4048 no 4_555
H56 H28 2.8465 no 4_555
H56 H37 3.5712 no 1_455
H56 H38 3.4696 no 1_455

loop_
_geom_torsion_atom_site_label_1
_geom_torsion_atom_site_label_2
_geom_torsion_atom_site_label_3
_geom_torsion_atom_site_label_4
_geom_torsion
_geom_torsion_publ_flag
Cu1 I1 Cu2 I2 -29.666(14) no
Cu1 I1 Cu2 P3 -157.97(2) no
Cu1 I1 Cu2 P4 94.816(16) no
Cu2 I1 Cu1 I2 29.977(15) no
Cu2 I1 Cu1 P1 -113.12(2) no
Cu2 I1 Cu1 P2 148.60(2) no
Cu1 I2 Cu2 I1 29.612(14) no
Cu1 I2 Cu2 P3 161.22(2) no
Cu1 I2 Cu2 P4 -97.07(2) no
Cu2 I2 Cu1 I1 -30.218(15) no
Cu2 I2 Cu1 P1 108.30(2) no
Cu2 I2 Cu1 P2 -150.745(16) no
I1 Cu1 P1 C1 32.01(4) no
I1 Cu1 P1 C7 169.97(2) no
I1 Cu1 P1 C16 -82.53(3) no
I1 Cu1 P2 C13 84.04(3) no
I1 Cu1 P2 C17 -166.25(2) no
I1 Cu1 P2 C23 -39.92(4) no
I2 Cu1 P1 C1 -102.87(3) no
I2 Cu1 P1 C7 35.08(4) no
I2 Cu1 P1 C16 142.58(2) no
I2 Cu1 P2 C13 -159.47(2) no
I2 Cu1 P2 C17 -49.76(3) no
I2 Cu1 P2 C23 76.56(4) no
P1 Cu1 P2 C13 -32.82(3) no
P1 Cu1 P2 C17 76.88(3) no
P1 Cu1 P2 C23 -156.79(4) no
P2 Cu1 P1 C1 145.32(3) no
P2 Cu1 P1 C7 -76.72(3) no
P2 Cu1 P1 C16 30.77(3) no
I1 Cu2 P3 C29 107.13(4) no
I1 Cu2 P3 C35 -26.28(4) no
I1 Cu2 P3 C44 -136.23(2) no
I1 Cu2 P4 C41 138.20(2) no
I1 Cu2 P4 C45 31.41(4) no
I1 Cu2 P4 C51 -107.89(4) no
I2 Cu2 P3 C29 -16.69(5) no
I2 Cu2 P3 C35 -150.11(3) no
I2 Cu2 P3 C44 99.94(3) no
I2 Cu2 P4 C41 -101.69(3) no
I2 Cu2 P4 C45 151.53(3) no
I2 Cu2 P4 C51 12.22(5) no
P3 Cu2 P4 C41 14.63(3) no
P3 Cu2 P4 C45 -92.16(4) no
P3 Cu2 P4 C51 128.54(4) no
P4 Cu2 P3 C29 -131.98(4) no
P4 Cu2 P3 C35 94.61(3) no
P4 Cu2 P3 C44 -15.34(3) no
Cu1 P1 C1 C2 156.89(12) no
Cu1 P1 C1 C6 -18.5(2) no
Cu1 P1 C7 C8 144.37(12) no
Cu1 P1 C7 C12 -31.43(17) no
Cu1 P1 C16 N2 157.97(13) no
Cu1 P1 C16 C13 -22.60(15) no
C1 P1 C7 C8 -69.97(17) no
C1 P1 C7 C12 114.22(15) no
C7 P1 C1 C2 15.5(2) no
C7 P1 C1 C6 -159.86(15) no
C1 P1 C16 N2 27.10(18) no
C1 P1 C16 C13 -153.47(15) no
C16 P1 C1 C2 -90.01(18) no
C16 P1 C1 C6 94.61(16) no
C7 P1 C16 N2 -82.43(16) no
C7 P1 C16 C13 97.00(15) no
C16 P1 C7 C8 37.29(17) no
C16 P1 C7 C12 -138.51(15) no
Cu1 P2 C13 N1 -151.47(13) no
Cu1 P2 C13 C16 28.62(15) no
Cu1 P2 C17 C18 70.91(15) no
Cu1 P2 C17 C22 -103.89(16) no
Cu1 P2 C23 C24 -10.75(19) no
Cu1 P2 C23 C28 176.06(10) no
C13 P2 C17 C18 178.88(14) no
C13 P2 C17 C22 4.08(19) no
C17 P2 C13 N1 92.72(16) no
C17 P2 C13 C16 -87.19(15) no
C13 P2 C23 C24 -131.47(14) no
C13 P2 C23 C28 55.34(19) no
C23 P2 C13 N1 -15.70(18) no
C23 P2 C13 C16 164.39(13) no
C17 P2 C23 C24 119.23(15) no
C17 P2 C23 C28 -53.97(18) no
C23 P2 C17 C18 -68.03(16) no
C23 P2 C17 C22 117.18(17) no
Cu2 P3 C29 C30 163.02(12) no
Cu2 P3 C29 C34 -15.9(2) no
Cu2 P3 C35 C36 -130.07(14) no
Cu2 P3 C35 C40 46.14(16) no
Cu2 P3 C44 N4 -168.72(15) no
Cu2 P3 C44 C41 13.21(18) no
C29 P3 C35 C36 88.50(18) no
C29 P3 C35 C40 -95.29(16) no
C35 P3 C29 C30 -59.9(2) no
C35 P3 C29 C34 121.16(16) no
C29 P3 C44 N4 -38.23(19) no
C29 P3 C44 C41 143.70(16) no
C44 P3 C29 C30 47.0(2) no
C44 P3 C29 C34 -131.91(16) no
C35 P3 C44 N4 71.47(19) no
C35 P3 C44 C41 -106.59(17) no
C44 P3 C35 C36 -19.78(19) no
C44 P3 C35 C40 156.43(14) no
Cu2 P4 C41 N3 172.47(13) no
Cu2 P4 C41 C44 -11.01(17) no
Cu2 P4 C45 C46 -174.44(11) no
Cu2 P4 C45 C50 12.11(18) no
Cu2 P4 C51 C52 94.42(15) no
Cu2 P4 C51 C56 -79.13(17) no
C41 P4 C45 C46 76.07(17) no
C41 P4 C45 C50 -97.38(16) no
C45 P4 C41 N3 -64.98(17) no
C45 P4 C41 C44 111.54(17) no
C41 P4 C51 C52 -151.33(15) no
C41 P4 C51 C56 35.12(18) no
C51 P4 C41 N3 43.82(18) no
C51 P4 C41 C44 -139.66(16) no
C45 P4 C51 C52 -49.21(18) no
C45 P4 C51 C56 137.24(15) no
C51 P4 C45 C46 -29.06(19) no
C51 P4 C45 C50 157.49(14) no
C13 N1 C14 C15 3.0(3) no
C14 N1 C13 P2 -178.79(17) no
C14 N1 C13 C16 1.1(3) no
C15 N2 C16 P1 -177.33(16) no
C15 N2 C16 C13 3.3(3) no
C16 N2 C15 C14 0.8(3) no
C41 N3 C42 C43 0.1(4) no
C42 N3 C41 P4 179.42(19) no
C42 N3 C41 C44 2.9(3) no
C43 N4 C44 P3 -177.6(2) no
C43 N4 C44 C41 0.4(4) no
C44 N4 C43 C42 2.6(4) no
P1 C1 C2 C3 -174.76(15) no
P1 C1 C6 C5 175.81(15) no
C2 C1 C6 C5 0.2(4) no
C6 C1 C2 C3 0.5(3) no
C1 C2 C3 C4 -0.7(4) no
C2 C3 C4 C5 0.3(4) no
C3 C4 C5 C6 0.4(4) no
C4 C5 C6 C1 -0.7(4) no
P1 C7 C8 C9 -175.61(14) no
P1 C7 C12 C11 175.30(14) no
C8 C7 C12 C11 -0.6(3) no
C12 C7 C8 C9 0.2(3) no
C7 C8 C9 C10 0.4(3) no
C8 C9 C10 C11 -0.6(4) no
C9 C10 C11 C12 0.1(4) no
C10 C11 C12 C7 0.5(4) no
P2 C13 C16 P1 -3.9(2) no
P2 C13 C16 N2 175.48(13) no
N1 C13 C16 P1 176.16(17) no
N1 C13 C16 N2 -4.4(3) no
N1 C14 C15 N2 -4.2(4) no
P2 C17 C18 C19 -175.84(14) no
P2 C17 C22 C21 174.35(14) no
C18 C17 C22 C21 -0.3(3) no
C22 C17 C18 C19 -0.7(3) no
C17 C18 C19 C20 1.1(4) no
C18 C19 C20 C21 -0.6(4) no
C19 C20 C21 C22 -0.3(4) no
C20 C21 C22 C17 0.8(3) no
P2 C23 C24 C25 -172.21(14) no
P2 C23 C28 C27 172.85(14) no
C24 C23 C28 C27 -0.1(3) no
C28 C23 C24 C25 1.3(3) no
C23 C24 C25 C26 -1.1(4) no
C24 C25 C26 C27 -0.3(4) no
C25 C26 C27 C28 1.4(4) no
C26 C27 C28 C23 -1.2(4) no
P3 C29 C30 C31 -175.45(16) no
P3 C29 C34 C33 176.89(16) no
C30 C29 C34 C33 -2.1(4) no
C34 C29 C30 C31 3.4(4) no
C29 C30 C31 C32 -1.7(4) no
C30 C31 C32 C33 -1.5(4) no
C31 C32 C33 C34 2.8(4) no
C32 C33 C34 C29 -1.1(4) no
P3 C35 C36 C37 176.29(17) no
P3 C35 C40 C39 -177.14(15) no
C36 C35 C40 C39 -0.7(3) no
C40 C35 C36 C37 0.1(4) no
C35 C36 C37 C38 -0.2(5) no
C36 C37 C38 C39 0.8(5) no
C37 C38 C39 C40 -1.3(4) no
C38 C39 C40 C35 1.3(4) no
P4 C41 C44 P3 -1.7(3) no
P4 C41 C44 N4 -179.68(15) no
N3 C41 C44 P3 174.73(18) no
N3 C41 C44 N4 -3.3(4) no
N3 C42 C43 N4 -3.0(4) no
P4 C45 C46 C47 -173.19(15) no
P4 C45 C50 C49 172.15(15) no
C46 C45 C50 C49 -1.5(3) no
C50 C45 C46 C47 0.1(3) no
C45 C46 C47 C48 1.8(4) no
C46 C47 C48 C49 -2.3(4) no
C47 C48 C49 C50 0.9(4) no
C48 C49 C50 C45 1.0(4) no
P4 C51 C52 C53 -173.56(15) no
P4 C51 C56 C55 173.30(15) no
C52 C51 C56 C55 -0.3(3) no
C56 C51 C52 C53 0.1(3) no
C51 C52 C53 C54 0.5(4) no
C52 C53 C54 C55 -0.9(4) no
C53 C54 C55 C56 0.7(4) no
C54 C55 C56 C51 -0.2(4) no
